data_7042285
loop_
_publ_author_name
'Yu, Fei'
'Cao, Zi-Heng'
'Ge, Jing-Yuan'
'Sun, Yi-Chen'
'Ouyang, Zhong-Wen'
'Zuo, Jing-Lin'
'Wang, Zhenxing'
'Kurmoo, Mohamedally'

_publ_section_title
;
 Magnetostructural relationship for \m2-phenoxido bridged ferric dimers.
;
_journal_issue 13
_journal_name_full 'Dalton transactions (Cambridge, England : 2003)'
_journal_page_first 4317
_journal_page_last 4324
_journal_paper_doi 10.1039/c7dt00110j
_journal_volume 46
_journal_year 2017
_chemical_formula_sum 'C58 H60 Fe2 N6 O12'
_chemical_formula_weight 1144.82
_space_group_crystal_system triclinic
_space_group_IT_number 2
_space_group_name_Hall '-P 1'
_space_group_name_H-M_alt 'P -1'
_symmetry_space_group_name_Hall '-P 1'
_symmetry_space_group_name_H-M 'P -1'
_atom_sites_solution_hydrogens geom
_audit_creation_method SHELXL-2014/7
_audit_update_record
;
2016-06-27 deposited with the CCDC.
2017-02-27 downloaded from the CCDC.
;
_cell_angle_alpha 101.631(2)
_cell_angle_beta 106.228(2)
_cell_angle_gamma 90.580(2)
_cell_formula_units_Z 1
_cell_length_a 11.1136(13)
_cell_length_b 11.1242(13)
_cell_length_c 11.8534(14)
_cell_measurement_reflns_used 4350
_cell_measurement_temperature 123(2)
_cell_measurement_theta_max 28.39
_cell_measurement_theta_min 2.24
_cell_volume 1374.7(3)
_computing_cell_refinement 'Bruker SAINT'
_computing_data_collection 'Bruker APEX2'
_computing_data_reduction 'Bruker SAINT'
_computing_molecular_graphics 'Bruker SHELXTL'
_computing_publication_material 'Bruker SHELXTL'
_computing_structure_refinement 'SHELXL-2014/7 (Sheldrick, 2014)'
_computing_structure_solution 'SHELXS-97 (Sheldrick 2008)'
_diffrn_ambient_temperature 123(2)
_diffrn_measured_fraction_theta_full 0.995
_diffrn_measured_fraction_theta_max 0.995
_diffrn_measurement_device_type 'Bruker APEX-II CCD'
_diffrn_measurement_method '\f and \w scans'
_diffrn_radiation_type MoK\a
_diffrn_radiation_wavelength 0.71073
_diffrn_reflns_av_R_equivalents 0.0267
_diffrn_reflns_av_unetI/netI 0.0449
_diffrn_reflns_Laue_measured_fraction_full 0.995
_diffrn_reflns_Laue_measured_fraction_max 0.995
_diffrn_reflns_limit_h_max 13
_diffrn_reflns_limit_h_min -13
_diffrn_reflns_limit_k_max 13
_diffrn_reflns_limit_k_min -8
_diffrn_reflns_limit_l_max 13
_diffrn_reflns_limit_l_min -14
_diffrn_reflns_number 7736
_diffrn_reflns_point_group_measured_fraction_full 0.995
_diffrn_reflns_point_group_measured_fraction_max 0.995
_diffrn_reflns_theta_full 24.997
_diffrn_reflns_theta_max 24.997
_diffrn_reflns_theta_min 1.831
_exptl_absorpt_coefficient_mu 0.596
_exptl_absorpt_correction_T_max 0.942
_exptl_absorpt_correction_T_min 0.888
_exptl_absorpt_correction_type multi-scan
_exptl_absorpt_process_details SADABS
_exptl_crystal_colour black
_exptl_crystal_density_diffrn 1.383
_exptl_crystal_description block
_exptl_crystal_F_000 598
_exptl_crystal_size_max 0.200
_exptl_crystal_size_mid 0.200
_exptl_crystal_size_min 0.100
_refine_diff_density_max 1.328
_refine_diff_density_min -0.433
_refine_diff_density_rms 0.074
_refine_ls_extinction_method none
_refine_ls_goodness_of_fit_ref 1.050
_refine_ls_hydrogen_treatment constr
_refine_ls_matrix_type full
_refine_ls_number_parameters 356
_refine_ls_number_reflns 4818
_refine_ls_number_restraints 0
_refine_ls_restrained_S_all 1.050
_refine_ls_R_factor_all 0.0456
_refine_ls_R_factor_gt 0.0413
_refine_ls_shift/su_max 0.002
_refine_ls_shift/su_mean 0.000
_refine_ls_structure_factor_coef Fsqd
_refine_ls_weighting_details 'w=1/[\s^2^(Fo^2^)+(0.0624P)^2^+1.4573P] where P=(Fo^2^+2Fc^2^)/3'
_refine_ls_weighting_scheme calc
_refine_ls_wR_factor_gt 0.1166
_refine_ls_wR_factor_ref 0.1202
_reflns_Friedel_coverage 0.000
_reflns_number_gt 4342
_reflns_number_total 4818
_reflns_threshold_expression 'I > 2\s(I)'
_cod_data_source_file c7dt00110j2.cif
_cod_data_source_block 2
_cod_depositor_comments 'Adding full bibliography for 7042284--7042286.cif.'
_cod_database_code 7042285
_shelx_shelxl_version_number 2014/7
_shelx_space_group_comment
;
The symmetry employed for this shelxl refinement is uniquely defined
by the following loop, which should always be used as a source of
symmetry information in preference to the above space-group names.
They are only intended as comments.
;
_shelx_estimated_absorpt_t_min 0.890
_shelx_estimated_absorpt_t_max 0.943

loop_
_space_group_symop_operation_xyz
'x, y, z'
'-x, -y, -z'

loop_
_atom_site_label
_atom_site_type_symbol
_atom_site_fract_x
_atom_site_fract_y
_atom_site_fract_z
_atom_site_U_iso_or_equiv
_atom_site_adp_type
_atom_site_occupancy
_atom_site_site_symmetry_order
_atom_site_calc_flag
_atom_site_refinement_flags_posn
_atom_site_refinement_flags_adp
Fe1 Fe 0.59900(3) 0.60443(3) 0.51101(3) 0.01362(13) Uani 1 1 d . .
O1 O 0.51740(15) 0.52994(15) 0.61875(14) 0.0144(4) Uani 1 1 d . .
O2 O 0.48719(18) 0.65179(18) 0.82790(16) 0.0262(4) Uani 1 1 d . .
O3 O 0.69052(16) 0.64437(16) 0.40717(15) 0.0192(4) Uani 1 1 d . .
O4 O 0.77838(18) 0.75975(18) 0.27026(17) 0.0267(4) Uani 1 1 d . .
O5 O 0.32327(16) 0.25809(15) 0.36146(15) 0.0177(4) Uani 1 1 d . .
O6 O 0.15177(17) 0.09566(17) 0.17502(16) 0.0237(4) Uani 1 1 d . .
N1 N 0.71696(18) 0.45213(18) 0.53365(18) 0.0156(4) Uani 1 1 d . .
N2 N 0.56585(19) 0.29423(18) 0.52329(17) 0.0151(4) Uani 1 1 d . .
C1 C 0.5900(2) 0.5064(2) 0.7245(2) 0.0161(5) Uani 1 1 d . .
C2 C 0.5758(2) 0.5683(2) 0.8350(2) 0.0204(5) Uani 1 1 d . .
C3 C 0.6527(3) 0.5412(2) 0.9411(2) 0.0236(6) Uani 1 1 d . .
H3 H 0.6440 0.5820 1.0166 0.028 Uiso 1 1 calc R U
C4 C 0.7417(3) 0.4551(3) 0.9366(2) 0.0245(6) Uani 1 1 d . .
H4 H 0.7932 0.4373 1.0092 0.029 Uiso 1 1 calc R U
C5 C 0.7565(2) 0.3947(2) 0.8277(2) 0.0213(6) Uani 1 1 d . .
H5 H 0.8178 0.3362 0.8251 0.026 Uiso 1 1 calc R U
C6 C 0.6796(2) 0.4212(2) 0.7213(2) 0.0155(5) Uani 1 1 d . .
C7 C 0.4793(3) 0.7281(3) 0.9380(3) 0.0325(7) Uani 1 1 d . .
H7A H 0.5623 0.7703 0.9851 0.039 Uiso 1 1 calc R U
H7B H 0.4509 0.6781 0.9873 0.039 Uiso 1 1 calc R U
C8 C 0.3860(5) 0.8197(4) 0.9028(3) 0.0661(13) Uani 1 1 d . .
H8A H 0.4136 0.8657 0.8510 0.099 Uiso 1 1 calc R U
H8B H 0.3796 0.8769 0.9752 0.099 Uiso 1 1 calc R U
H8C H 0.3037 0.7766 0.8591 0.099 Uiso 1 1 calc R U
C9 C 0.6884(2) 0.3594(2) 0.5990(2) 0.0164(5) Uani 1 1 d . .
H9 H 0.7553 0.2996 0.6073 0.020 Uiso 1 1 calc R U
C10 C 0.7790(2) 0.5929(2) 0.3639(2) 0.0180(5) Uani 1 1 d . .
C11 C 0.8287(2) 0.6512(2) 0.2884(2) 0.0212(6) Uani 1 1 d . .
C12 C 0.9216(3) 0.6000(3) 0.2408(2) 0.0250(6) Uani 1 1 d . .
H12 H 0.9535 0.6405 0.1907 0.030 Uiso 1 1 calc R U
C13 C 0.9690(2) 0.4895(3) 0.2658(2) 0.0259(6) Uani 1 1 d . .
H13 H 1.0317 0.4543 0.2317 0.031 Uiso 1 1 calc R U
C14 C 0.9251(2) 0.4316(3) 0.3396(2) 0.0242(6) Uani 1 1 d . .
H14 H 0.9579 0.3567 0.3567 0.029 Uiso 1 1 calc R U
C15 C 0.8308(2) 0.4830(2) 0.3907(2) 0.0187(5) Uani 1 1 d . .
C16 C 0.8327(3) 0.8262(3) 0.2024(3) 0.0293(6) Uani 1 1 d . .
H16A H 0.8174 0.7782 0.1191 0.035 Uiso 1 1 calc R U
H16B H 0.9245 0.8412 0.2397 0.035 Uiso 1 1 calc R U
C17 C 0.7722(3) 0.9465(3) 0.2016(3) 0.0377(7) Uani 1 1 d . .
H17A H 0.8071 0.9936 0.1551 0.057 Uiso 1 1 calc R U
H17B H 0.7888 0.9937 0.2843 0.057 Uiso 1 1 calc R U
H17C H 0.6813 0.9306 0.1648 0.057 Uiso 1 1 calc R U
C18 C 0.7937(2) 0.4183(2) 0.4710(2) 0.0181(5) Uani 1 1 d . .
H18 H 0.8298 0.3422 0.4787 0.022 Uiso 1 1 calc R U
C19 C 0.3557(2) 0.1466(2) 0.3252(2) 0.0167(5) Uani 1 1 d . .
C20 C 0.2701(2) 0.0629(2) 0.2301(2) 0.0208(6) Uani 1 1 d . .
C21 C 0.2991(3) -0.0568(2) 0.1943(2) 0.0254(6) Uani 1 1 d . .
H21 H 0.2394 -0.1116 0.1311 0.030 Uiso 1 1 calc R U
C22 C 0.4143(3) -0.0986(2) 0.2492(2) 0.0258(6) Uani 1 1 d . .
H22 H 0.4326 -0.1813 0.2246 0.031 Uiso 1 1 calc R U
C23 C 0.5008(3) -0.0186(2) 0.3393(2) 0.0212(5) Uani 1 1 d . .
H23 H 0.5800 -0.0460 0.3759 0.025 Uiso 1 1 calc R U
C24 C 0.4738(2) 0.1036(2) 0.3783(2) 0.0177(5) Uani 1 1 d . .
C25 C 0.1488(3) 0.1996(3) 0.1192(3) 0.0311(7) Uani 1 1 d . .
H25A H 0.2082 0.1914 0.0699 0.037 Uiso 1 1 calc R U
H25B H 0.1735 0.2767 0.1813 0.037 Uiso 1 1 calc R U
C26 C 0.0174(3) 0.2029(3) 0.0413(3) 0.0353(7) Uani 1 1 d . .
H26A H -0.0047 0.1280 -0.0220 0.053 Uiso 1 1 calc R U
H26B H 0.0120 0.2750 0.0048 0.053 Uiso 1 1 calc R U
H26C H -0.0409 0.2080 0.0904 0.053 Uiso 1 1 calc R U
C27 C 0.5731(2) 0.1824(2) 0.4699(2) 0.0168(5) Uani 1 1 d . .
H27 H 0.6520 0.1483 0.4932 0.020 Uiso 1 1 calc R U
N3 N 0.1317(3) -0.0882(3) 0.4419(3) 0.0600(9) Uani 1 1 d . .
C28 C 0.1131(3) 0.0138(3) 0.4343(3) 0.0404(8) Uani 1 1 d . .
C29 C 0.0881(3) 0.1369(3) 0.4267(3) 0.0366(7) Uani 1 1 d . .
H29A H 0.0578 0.1423 0.3421 0.055 Uiso 1 1 calc R U
H29B H 0.1653 0.1903 0.4660 0.055 Uiso 1 1 calc R U
H29C H 0.0238 0.1633 0.4669 0.055 Uiso 1 1 calc R U

loop_
_atom_site_aniso_label
_atom_site_aniso_U_11
_atom_site_aniso_U_22
_atom_site_aniso_U_33
_atom_site_aniso_U_23
_atom_site_aniso_U_13
_atom_site_aniso_U_12
Fe1 0.0124(2) 0.0132(2) 0.0129(2) 0.00093(14) 0.00127(14) -0.00015(13)
O1 0.0144(8) 0.0151(8) 0.0108(8) 0.0012(6) 0.0004(7) 0.0007(7)
O2 0.0325(11) 0.0285(10) 0.0159(9) 0.0010(8) 0.0065(8) 0.0099(8)
O3 0.0186(9) 0.0204(9) 0.0194(9) 0.0049(7) 0.0061(7) 0.0020(7)
O4 0.0290(10) 0.0310(11) 0.0272(10) 0.0132(8) 0.0142(8) 0.0057(9)
O5 0.0163(9) 0.0159(9) 0.0171(9) -0.0004(7) 0.0013(7) -0.0016(7)
O6 0.0193(9) 0.0240(10) 0.0218(10) 0.0011(8) -0.0008(7) -0.0055(8)
N1 0.0136(10) 0.0162(10) 0.0139(10) 0.0015(8) 0.0001(8) 0.0000(8)
N2 0.0165(10) 0.0151(10) 0.0108(10) 0.0019(8) -0.0005(8) -0.0010(8)
C1 0.0156(12) 0.0159(12) 0.0134(12) 0.0029(9) -0.0010(9) -0.0043(10)
C2 0.0222(13) 0.0192(13) 0.0176(13) 0.0025(10) 0.0031(10) -0.0007(11)
C3 0.0304(15) 0.0231(14) 0.0130(12) 0.0002(10) 0.0019(11) -0.0042(11)
C4 0.0252(14) 0.0277(14) 0.0161(13) 0.0080(11) -0.0035(11) -0.0028(11)
C5 0.0168(12) 0.0216(13) 0.0213(13) 0.0064(11) -0.0024(10) -0.0032(10)
C6 0.0145(11) 0.0138(12) 0.0149(12) 0.0019(9) -0.0002(9) -0.0028(9)
C7 0.0490(19) 0.0301(16) 0.0205(14) 0.0008(12) 0.0164(13) 0.0100(14)
C8 0.103(3) 0.067(3) 0.036(2) 0.0094(19) 0.032(2) 0.056(3)
C9 0.0118(11) 0.0159(12) 0.0193(13) 0.0047(10) 0.0006(10) 0.0009(9)
C10 0.0157(12) 0.0212(13) 0.0131(12) -0.0018(10) 0.0018(10) -0.0025(10)
C11 0.0191(13) 0.0260(14) 0.0163(13) 0.0034(10) 0.0024(10) -0.0004(11)
C12 0.0222(13) 0.0346(16) 0.0180(13) 0.0041(11) 0.0066(11) -0.0023(12)
C13 0.0187(13) 0.0364(16) 0.0210(14) 0.0009(12) 0.0070(11) 0.0025(12)
C14 0.0209(13) 0.0252(14) 0.0249(14) 0.0030(11) 0.0055(11) 0.0049(11)
C15 0.0178(12) 0.0198(13) 0.0150(12) 0.0004(10) 0.0018(10) -0.0009(10)
C16 0.0335(16) 0.0340(16) 0.0245(15) 0.0132(12) 0.0101(12) -0.0023(13)
C17 0.0470(19) 0.0316(17) 0.0407(18) 0.0170(14) 0.0161(15) 0.0003(14)
C18 0.0128(11) 0.0173(12) 0.0201(13) 0.0011(10) -0.0001(10) 0.0021(10)
C19 0.0194(12) 0.0166(12) 0.0143(12) 0.0034(10) 0.0050(10) -0.0025(10)
C20 0.0209(13) 0.0235(13) 0.0162(13) 0.0029(10) 0.0038(10) -0.0051(11)
C21 0.0310(15) 0.0213(14) 0.0188(13) -0.0024(11) 0.0041(11) -0.0082(11)
C22 0.0359(16) 0.0153(13) 0.0234(14) -0.0019(11) 0.0085(12) -0.0010(11)
C23 0.0240(13) 0.0190(13) 0.0207(13) 0.0034(10) 0.0074(11) 0.0016(11)
C24 0.0229(13) 0.0167(12) 0.0129(12) 0.0012(10) 0.0057(10) -0.0021(10)
C25 0.0273(15) 0.0367(17) 0.0252(15) 0.0110(13) -0.0019(12) -0.0039(13)
C26 0.0275(16) 0.0411(18) 0.0298(16) 0.0045(13) -0.0020(13) 0.0032(13)
C27 0.0164(12) 0.0173(12) 0.0163(12) 0.0044(10) 0.0036(10) 0.0020(10)
N3 0.0446(18) 0.058(2) 0.081(3) 0.0190(19) 0.0207(17) 0.0206(16)
C28 0.0267(16) 0.050(2) 0.044(2) 0.0073(16) 0.0117(14) -0.0010(15)
C29 0.0431(18) 0.0287(16) 0.0399(18) -0.0009(13) 0.0210(15) -0.0102(14)

loop_
_atom_type_symbol
_atom_type_description
_atom_type_scat_dispersion_real
_atom_type_scat_dispersion_imag
_atom_type_scat_source
C C 0.0033 0.0016 'International Tables Vol C Tables 4.2.6.8 and 6.1.1.4'
H H 0.0000 0.0000 'International Tables Vol C Tables 4.2.6.8 and 6.1.1.4'
N N 0.0061 0.0033 'International Tables Vol C Tables 4.2.6.8 and 6.1.1.4'
O O 0.0106 0.0060 'International Tables Vol C Tables 4.2.6.8 and 6.1.1.4'
Fe Fe 0.3463 0.8444 'International Tables Vol C Tables 4.2.6.8 and 6.1.1.4'

loop_
_geom_angle_atom_site_label_1
_geom_angle_atom_site_label_2
_geom_angle_atom_site_label_3
_geom_angle
_geom_angle_site_symmetry_1
_geom_angle_site_symmetry_3
O3 Fe1 O5 93.29(8) . 2_666
O3 Fe1 O1 94.49(7) . 2_666
O5 Fe1 O1 168.27(7) 2_666 2_666
O3 Fe1 O1 168.83(7) . .
O5 Fe1 O1 92.41(7) 2_666 .
O1 Fe1 O1 81.47(7) 2_666 .
O3 Fe1 N2 105.03(8) . 2_666
O5 Fe1 N2 87.22(7) 2_666 2_666
O1 Fe1 N2 82.28(7) 2_666 2_666
O1 Fe1 N2 84.83(7) . 2_666
O3 Fe1 N1 87.34(8) . .
O5 Fe1 N1 107.41(7) 2_666 .
O1 Fe1 N1 81.74(7) 2_666 .
O1 Fe1 N1 81.78(7) . .
N2 Fe1 N1 160.49(8) 2_666 .
C1 O1 Fe1 121.87(14) . 2_666
C1 O1 Fe1 119.99(14) . .
Fe1 O1 Fe1 98.53(7) 2_666 .
C2 O2 C7 117.6(2) . .
C10 O3 Fe1 134.54(17) . .
C11 O4 C16 116.1(2) . .
C19 O5 Fe1 134.42(16) . 2_666
C20 O6 C25 115.7(2) . .
C18 N1 C9 114.4(2) . .
C18 N1 Fe1 123.69(17) . .
C9 N1 Fe1 119.91(15) . .
C27 N2 C9 114.7(2) . .
C27 N2 Fe1 125.02(17) . 2_666
C9 N2 Fe1 119.53(15) . 2_666
O1 C1 C6 118.8(2) . .
O1 C1 C2 120.9(2) . .
C6 C1 C2 120.2(2) . .
O2 C2 C3 125.9(2) . .
O2 C2 C1 115.4(2) . .
C3 C2 C1 118.7(2) . .
C4 C3 C2 120.4(2) . .
C4 C3 H3 119.8 . .
C2 C3 H3 119.8 . .
C5 C4 C3 120.9(2) . .
C5 C4 H4 119.6 . .
C3 C4 H4 119.6 . .
C4 C5 C6 119.0(2) . .
C4 C5 H5 120.5 . .
C6 C5 H5 120.5 . .
C1 C6 C5 120.8(2) . .
C1 C6 C9 116.6(2) . .
C5 C6 C9 122.6(2) . .
O2 C7 C8 106.0(2) . .
O2 C7 H7A 110.5 . .
C8 C7 H7A 110.5 . .
O2 C7 H7B 110.5 . .
C8 C7 H7B 110.5 . .
H7A C7 H7B 108.7 . .
C7 C8 H8A 109.5 . .
C7 C8 H8B 109.5 . .
H8A C8 H8B 109.5 . .
C7 C8 H8C 109.5 . .
H8A C8 H8C 109.5 . .
H8B C8 H8C 109.5 . .
N2 C9 N1 105.97(18) . .
N2 C9 C6 110.7(2) . .
N1 C9 C6 110.7(2) . .
N2 C9 H9 109.8 . .
N1 C9 H9 109.8 . .
C6 C9 H9 109.8 . .
O3 C10 C15 123.5(2) . .
O3 C10 C11 119.3(2) . .
C15 C10 C11 117.3(2) . .
O4 C11 C12 124.5(3) . .
O4 C11 C10 114.3(2) . .
C12 C11 C10 121.1(3) . .
C11 C12 C13 120.6(3) . .
C11 C12 H12 119.7 . .
C13 C12 H12 119.7 . .
C14 C13 C12 120.1(3) . .
C14 C13 H13 120.0 . .
C12 C13 H13 120.0 . .
C13 C14 C15 120.4(3) . .
C13 C14 H14 119.8 . .
C15 C14 H14 119.8 . .
C10 C15 C14 120.5(2) . .
C10 C15 C18 122.9(2) . .
C14 C15 C18 116.6(2) . .
O4 C16 C17 107.7(2) . .
O4 C16 H16A 110.2 . .
C17 C16 H16A 110.2 . .
O4 C16 H16B 110.2 . .
C17 C16 H16B 110.2 . .
H16A C16 H16B 108.5 . .
C16 C17 H17A 109.5 . .
C16 C17 H17B 109.5 . .
H17A C17 H17B 109.5 . .
C16 C17 H17C 109.5 . .
H17A C17 H17C 109.5 . .
H17B C17 H17C 109.5 . .
N1 C18 C15 127.3(2) . .
N1 C18 H18 116.3 . .
C15 C18 H18 116.3 . .
O5 C19 C20 119.8(2) . .
O5 C19 C24 123.2(2) . .
C20 C19 C24 117.0(2) . .
O6 C20 C21 117.8(2) . .
O6 C20 C19 121.0(2) . .
C21 C20 C19 121.0(2) . .
C20 C21 C22 121.3(2) . .
C20 C21 H21 119.4 . .
C22 C21 H21 119.4 . .
C23 C22 C21 119.1(2) . .
C23 C22 H22 120.4 . .
C21 C22 H22 120.4 . .
C22 C23 C24 121.0(2) . .
C22 C23 H23 119.5 . .
C24 C23 H23 119.5 . .
C23 C24 C19 120.5(2) . .
C23 C24 C27 116.8(2) . .
C19 C24 C27 122.6(2) . .
O6 C25 C26 107.8(2) . .
O6 C25 H25A 110.1 . .
C26 C25 H25A 110.1 . .
O6 C25 H25B 110.1 . .
C26 C25 H25B 110.1 . .
H25A C25 H25B 108.5 . .
C25 C26 H26A 109.5 . .
C25 C26 H26B 109.5 . .
H26A C26 H26B 109.5 . .
C25 C26 H26C 109.5 . .
H26A C26 H26C 109.5 . .
H26B C26 H26C 109.5 . .
N2 C27 C24 126.9(2) . .
N2 C27 H27 116.6 . .
C24 C27 H27 116.6 . .
N3 C28 C29 178.4(4) . .
C28 C29 H29A 109.5 . .
C28 C29 H29B 109.5 . .
H29A C29 H29B 109.5 . .
C28 C29 H29C 109.5 . .
H29A C29 H29C 109.5 . .
H29B C29 H29C 109.5 . .

loop_
_geom_bond_atom_site_label_1
_geom_bond_atom_site_label_2
_geom_bond_distance
_geom_bond_site_symmetry_2
Fe1 O3 1.9127(18) .
Fe1 O5 1.9187(17) 2_666
Fe1 O1 2.0482(16) 2_666
Fe1 O1 2.0490(17) .
Fe1 N2 2.146(2) 2_666
Fe1 N1 2.166(2) .
O1 C1 1.364(3) .
O1 Fe1 2.0483(16) 2_666
O2 C2 1.357(3) .
O2 C7 1.432(3) .
O3 C10 1.315(3) .
O4 C11 1.367(3) .
O4 C16 1.436(3) .
O5 C19 1.316(3) .
O5 Fe1 1.9187(17) 2_666
O6 C20 1.384(3) .
O6 C25 1.440(3) .
N1 C18 1.292(3) .
N1 C9 1.489(3) .
N2 C27 1.292(3) .
N2 C9 1.490(3) .
N2 Fe1 2.146(2) 2_666
C1 C6 1.385(4) .
C1 C2 1.403(4) .
C2 C3 1.400(4) .
C3 C4 1.388(4) .
C3 H3 0.9500 .
C4 C5 1.384(4) .
C4 H4 0.9500 .
C5 C6 1.399(3) .
C5 H5 0.9500 .
C6 C9 1.505(3) .
C7 C8 1.497(5) .
C7 H7A 0.9900 .
C7 H7B 0.9900 .
C8 H8A 0.9800 .
C8 H8B 0.9800 .
C8 H8C 0.9800 .
C9 H9 1.0000 .
C10 C15 1.413(4) .
C10 C11 1.425(4) .
C11 C12 1.384(4) .
C12 C13 1.397(4) .
C12 H12 0.9500 .
C13 C14 1.370(4) .
C13 H13 0.9500 .
C14 C15 1.421(4) .
C14 H14 0.9500 .
C15 C18 1.444(4) .
C16 C17 1.504(4) .
C16 H16A 0.9900 .
C16 H16B 0.9900 .
C17 H17A 0.9800 .
C17 H17B 0.9800 .
C17 H17C 0.9800 .
C18 H18 0.9500 .
C19 C20 1.415(3) .
C19 C24 1.422(4) .
C20 C21 1.383(4) .
C21 C22 1.396(4) .
C21 H21 0.9500 .
C22 C23 1.371(4) .
C22 H22 0.9500 .
C23 C24 1.408(4) .
C23 H23 0.9500 .
C24 C27 1.447(3) .
C25 C26 1.499(4) .
C25 H25A 0.9900 .
C25 H25B 0.9900 .
C26 H26A 0.9800 .
C26 H26B 0.9800 .
C26 H26C 0.9800 .
C27 H27 0.9500 .
N3 C28 1.171(5) .
C28 C29 1.415(5) .
C29 H29A 0.9800 .
C29 H29B 0.9800 .
C29 H29C 0.9800 .

loop_
_geom_hbond_atom_site_label_D
_geom_hbond_atom_site_label_H
_geom_hbond_atom_site_label_A
_geom_hbond_distance_DH
_geom_hbond_distance_HA
_geom_hbond_distance_DA
_geom_hbond_angle_DHA
_geom_hbond_site_symmetry_A
C25 H25B O5 0.99 2.36 2.922(3) 115.2 .
C27 H27 N3 0.95 2.45 3.399(4) 172.4 2_656
C29 H29A O6 0.98 2.46 3.201(4) 132.6 .
C29 H29B O3 0.98 2.39 3.330(4) 161.8 2_666
C29 H29B O5 0.98 2.60 3.275(4) 126.2 .
C29 H29C N3 0.98 2.50 3.335(5) 143.4 2_556

loop_
_geom_torsion_atom_site_label_1
_geom_torsion_atom_site_label_2
_geom_torsion_atom_site_label_3
_geom_torsion_atom_site_label_4
_geom_torsion
_geom_torsion_site_symmetry_1
Fe1 O1 C1 C6 61.0(3) 2_666
Fe1 O1 C1 C6 -63.0(3) .
Fe1 O1 C1 C2 -119.8(2) 2_666
Fe1 O1 C1 C2 116.2(2) .
C7 O2 C2 C3 6.6(4) .
C7 O2 C2 C1 -172.6(2) .
O1 C1 C2 O2 -0.5(4) .
C6 C1 C2 O2 178.6(2) .
O1 C1 C2 C3 -179.8(2) .
C6 C1 C2 C3 -0.7(4) .
O2 C2 C3 C4 -178.9(3) .
C1 C2 C3 C4 0.3(4) .
C2 C3 C4 C5 0.2(4) .
C3 C4 C5 C6 -0.4(4) .
O1 C1 C6 C5 179.7(2) .
C2 C1 C6 C5 0.5(4) .
O1 C1 C6 C9 -0.7(3) .
C2 C1 C6 C9 -179.9(2) .
C4 C5 C6 C1 0.0(4) .
C4 C5 C6 C9 -179.6(2) .
C2 O2 C7 C8 173.4(3) .
C27 N2 C9 N1 108.4(2) .
Fe1 N2 C9 N1 -62.2(2) 2_666
C27 N2 C9 C6 -131.5(2) .
Fe1 N2 C9 C6 57.8(2) 2_666
C18 N1 C9 N2 -98.5(2) .
Fe1 N1 C9 N2 66.1(2) .
C18 N1 C9 C6 141.5(2) .
Fe1 N1 C9 C6 -54.0(2) .
C1 C6 C9 N2 -58.2(3) .
C5 C6 C9 N2 121.4(2) .
C1 C6 C9 N1 59.0(3) .
C5 C6 C9 N1 -121.4(2) .
Fe1 O3 C10 C15 -0.5(4) .
Fe1 O3 C10 C11 -178.83(16) .
C16 O4 C11 C12 -3.6(4) .
C16 O4 C11 C10 175.3(2) .
O3 C10 C11 O4 1.2(3) .
C15 C10 C11 O4 -177.3(2) .
O3 C10 C11 C12 -179.9(2) .
C15 C10 C11 C12 1.7(4) .
O4 C11 C12 C13 178.9(2) .
C10 C11 C12 C13 0.1(4) .
C11 C12 C13 C14 -1.1(4) .
C12 C13 C14 C15 0.3(4) .
O3 C10 C15 C14 179.2(2) .
C11 C10 C15 C14 -2.4(3) .
O3 C10 C15 C18 -1.7(4) .
C11 C10 C15 C18 176.7(2) .
C13 C14 C15 C10 1.4(4) .
C13 C14 C15 C18 -177.7(2) .
C11 O4 C16 C17 -175.4(2) .
C9 N1 C18 C15 174.4(2) .
Fe1 N1 C18 C15 10.5(3) .
C10 C15 C18 N1 -4.3(4) .
C14 C15 C18 N1 174.8(2) .
Fe1 O5 C19 C20 175.61(18) 2_666
Fe1 O5 C19 C24 -3.6(4) 2_666
C25 O6 C20 C21 -124.3(3) .
C25 O6 C20 C19 59.8(3) .
O5 C19 C20 O6 -0.8(4) .
C24 C19 C20 O6 178.4(2) .
O5 C19 C20 C21 -176.6(2) .
C24 C19 C20 C21 2.6(4) .
O6 C20 C21 C22 -177.1(2) .
C19 C20 C21 C22 -1.1(4) .
C20 C21 C22 C23 -0.9(4) .
C21 C22 C23 C24 1.3(4) .
C22 C23 C24 C19 0.3(4) .
C22 C23 C24 C27 -177.2(2) .
O5 C19 C24 C23 177.0(2) .
C20 C19 C24 C23 -2.2(4) .
O5 C19 C24 C27 -5.6(4) .
C20 C19 C24 C27 175.2(2) .
C20 O6 C25 C26 167.1(2) .
C9 N2 C27 C24 -170.4(2) .
Fe1 N2 C27 C24 -0.4(4) 2_666
C23 C24 C27 N2 -175.3(2) .
C19 C24 C27 N2 7.2(4) .
